data_2215019
loop_
_publ_author_name
'Wen, Yi-Hang'
'Ng, Seik Weng'

_publ_section_title
;Poly[[pentaaqua[\m~4~-(5-carboxylato-<i>m</i>-phenylenedioxy)diacetato]cadmium(II)sodium(I)]
 tetrahydrate]
;
_journal_coeditor_code BT2469
_journal_issue 9
_journal_name_full 'Acta Crystallographica Section E'
_journal_page_first m2321
_journal_page_last m2322
_journal_paper_doi 10.1107/S1600536807039220
_journal_volume 63
_journal_year 2007
_chemical_formula_iupac '[Cd Na (C11 H7 O8) (H2 O)5], 4H2 O'
_chemical_formula_moiety 'C11 H17 Cd Na O13, 4H2 O'
_chemical_formula_sum 'C11 H25 Cd Na O17'
_chemical_formula_weight 564.70
_chemical_name_systematic
;
Poly[[pentaaqua[\m~4~-(5-carboxylato-m-\
phenylenedioxy)diacetato]cadmium(II)sodium(I)] tetrahydrate]
;
_space_group_IT_number 2
_symmetry_cell_setting triclinic
_symmetry_space_group_name_Hall '-P 1'
_symmetry_space_group_name_H-M 'P -1'
_atom_sites_solution_hydrogens geom
_atom_sites_solution_primary direct
_atom_sites_solution_secondary difmap
_audit_creation_method SHELXL-97
_cell_angle_alpha 70.1230(10)
_cell_angle_beta 78.5820(10)
_cell_angle_gamma 75.9870(10)
_cell_formula_units_Z 2
_cell_length_a 7.2853(2)
_cell_length_b 11.1525(3)
_cell_length_c 14.0096(3)
_cell_measurement_reflns_used 3652
_cell_measurement_temperature 295(2)
_cell_measurement_theta_max 26.2
_cell_measurement_theta_min 2.7
_cell_volume 1030.23(5)
_computing_cell_refinement 'SAINT (Bruker, 2006)'
_computing_data_collection 'SMART (Bruker, 2006)'
_computing_data_reduction SAINT
_computing_molecular_graphics
;
X-SEED (Barbour, 2001) and OLEX (Dolomanov <i>et al.</i>,  2003)
;
_computing_publication_material 'publCIF (Westrip, 2007)'
_computing_structure_refinement 'SHELXL97 (Sheldrick, 1997)'
_computing_structure_solution 'SHELXS97 (Sheldrick, 1997)'
_diffrn_ambient_temperature 295(2)
_diffrn_measured_fraction_theta_full 0.98
_diffrn_measured_fraction_theta_max 0.98
_diffrn_measurement_device_type 'Bruker APEXII area-detector'
_diffrn_measurement_method '\f and \w'
_diffrn_radiation_monochromator graphite
_diffrn_radiation_source 'fine-focus sealed tube'
_diffrn_radiation_type MoK\a
_diffrn_radiation_wavelength 0.71073
_diffrn_reflns_av_R_equivalents 0.032
_diffrn_reflns_av_sigmaI/netI 0.038
_diffrn_reflns_limit_h_max 9
_diffrn_reflns_limit_h_min -9
_diffrn_reflns_limit_k_max 14
_diffrn_reflns_limit_k_min -14
_diffrn_reflns_limit_l_max 18
_diffrn_reflns_limit_l_min -18
_diffrn_reflns_number 12790
_diffrn_reflns_theta_full 27.4
_diffrn_reflns_theta_max 27.4
_diffrn_reflns_theta_min 1.6
_diffrn_standards_decay_% 0
_diffrn_standards_interval_count 0
_diffrn_standards_interval_time 0
_diffrn_standards_number 0
_exptl_absorpt_coefficient_mu 1.163
_exptl_absorpt_correction_T_max 0.944
_exptl_absorpt_correction_T_min 0.832
_exptl_absorpt_correction_type multi-scan
_exptl_absorpt_process_details '(SADABS; Sheldrick, 1996)'
_exptl_crystal_colour colourless
_exptl_crystal_density_diffrn 1.820
_exptl_crystal_density_method 'not measured'
_exptl_crystal_description Block
_exptl_crystal_F_000 572
_exptl_crystal_size_max 0.18
_exptl_crystal_size_mid 0.08
_exptl_crystal_size_min 0.05
_refine_diff_density_max 0.76
_refine_diff_density_min -0.55
_refine_ls_extinction_method none
_refine_ls_goodness_of_fit_ref 1.03
_refine_ls_hydrogen_treatment mixed
_refine_ls_matrix_type full
_refine_ls_number_parameters 325
_refine_ls_number_reflns 4627
_refine_ls_number_restraints 32
_refine_ls_restrained_S_all 1.02
_refine_ls_R_factor_all 0.049
_refine_ls_R_factor_gt 0.037
_refine_ls_shift/su_max 0.001
_refine_ls_shift/su_mean 0.000
_refine_ls_structure_factor_coef Fsqd
_refine_ls_weighting_details 'calc w=1/[\s^2^(Fo^2^)+(0.0583P)^2^+0.3078P] where P=(Fo^2^+2Fc^2^)/3'
_refine_ls_weighting_scheme calc
_refine_ls_wR_factor_gt 0.094
_refine_ls_wR_factor_ref 0.101
_reflns_number_gt 3861
_reflns_number_total 4627
_reflns_threshold_expression I>2\s(I)
_cod_data_source_file bt2469.cif
_cod_data_source_block I
_cod_database_code 2215019
_cod_database_fobs_code 2215019

loop_
_symmetry_equiv_pos_as_xyz
'x, y, z'
'-x, -y, -z'

loop_
_atom_site_type_symbol
_atom_site_label
_atom_site_fract_x
_atom_site_fract_y
_atom_site_fract_z
_atom_site_U_iso_or_equiv
_atom_site_adp_type
_atom_site_calc_flag
_atom_site_refinement_flags
_atom_site_occupancy
Cd Cd1 1.28299(4) 0.23883(2) 0.62583(2) 0.03220(10) Uani d D 1
Na Na1 0.2853(3) 0.8385(2) 0.86490(10) 0.0524(4) Uani d D 1
O O1 1.1165(4) 0.2998(2) 0.75921(18) 0.0397(6) Uani d . 1
O O2 0.9974(4) 0.4538(2) 0.62858(16) 0.0334(5) Uani d . 1
O O3 0.5501(4) 1.0908(2) 0.58968(18) 0.0408(6) Uani d . 1
O O4 0.3957(4) 1.0247(2) 0.74276(19) 0.0385(6) Uani d . 1
O O5 0.6126(4) 0.4270(2) 1.31888(17) 0.0352(5) Uani d . 1
O O6 0.7003(5) 0.2613(2) 1.25572(19) 0.0490(7) Uani d . 1
O O7 0.6542(4) 0.8090(2) 0.79807(17) 0.0355(6) Uani d . 1
O O8 0.7473(4) 0.4093(2) 1.06632(16) 0.0320(5) Uani d . 1
O O1w 1.0518(4) 0.1510(3) 0.6042(2) 0.0460(7) Uani d D 1
O O2w 1.3042(4) 0.3643(3) 0.46121(18) 0.0437(7) Uani d D 1
O O3w 1.5094(4) 0.3321(2) 0.6562(2) 0.0400(6) Uani d D 1
O O4w 0.3611(7) 0.8572(5) 1.0106(3) 0.0911(13) Uani d D 1
O O5w -0.0312(9) 0.8991(6) 0.8870(6) 0.136(2) Uani d D 1
O O6w 1.1643(4) -0.0793(3) 0.5740(2) 0.0481(7) Uani d D 1
O O7w 0.7948(4) 0.3467(3) 0.49288(19) 0.0388(6) Uani d D 1
O O8w 0.7747(7) 0.1473(6) 0.7873(3) 0.1127(17) Uani d D 1
O O9w -0.2894(7) 0.8524(4) 1.0663(3) 0.0920(13) Uani d D 1
C C1 0.9022(4) 0.4805(3) 0.7950(2) 0.0244(6) Uani d . 1
C C2 0.8351(5) 0.6139(3) 0.7571(2) 0.0248(6) Uani d . 1
C C3 0.7358(5) 0.6791(3) 0.8258(2) 0.0256(7) Uani d . 1
C C4 0.7065(5) 0.6153(3) 0.9298(2) 0.0263(7) Uani d . 1
C C5 0.7738(5) 0.4826(3) 0.9658(2) 0.0243(6) Uani d . 1
C C6 0.8721(5) 0.4156(3) 0.8980(2) 0.0256(6) Uani d . 1
C C7 1.0108(5) 0.4069(3) 0.7223(2) 0.0268(7) Uani d . 1
C C8 0.6719(5) 0.8809(3) 0.6921(3) 0.0330(8) Uani d . 1
C C9 0.5281(5) 1.0077(3) 0.6758(2) 0.0288(7) Uani d . 1
C C10 0.6691(5) 0.4765(3) 1.1399(2) 0.0263(7) Uani d . 1
C C11 0.6619(5) 0.3788(3) 1.2460(2) 0.0291(7) Uani d . 1
H H1w1 1.101(5) 0.085(3) 0.586(3) 0.069 Uiso d D 1
H H1w2 0.985(5) 0.207(2) 0.561(3) 0.069 Uiso d D 1
H H2w1 1.4081(18) 0.379(4) 0.4243(19) 0.066 Uiso d D 1
H H2w2 1.212(2) 0.421(3) 0.4350(19) 0.066 Uiso d D 1
H H3w1 1.604(4) 0.340(3) 0.609(2) 0.060 Uiso d D 1
H H3w2 1.463(4) 0.405(2) 0.666(3) 0.060 Uiso d D 1
H H4w1 0.291(5) 0.838(8) 1.0682(15) 0.137 Uiso d D 1
H H4w2 0.477(2) 0.844(8) 1.022(3) 0.137 Uiso d D 1
H H5w1 -0.045(12) 0.966(6) 0.834(4) 0.204 Uiso d D 1
H H5w2 -0.043(12) 0.926(9) 0.939(4) 0.204 Uiso d D 1
H H6w1 1.238(5) -0.070(5) 0.5176(17) 0.072 Uiso d D 1
H H6w2 1.226(5) -0.132(4) 0.622(2) 0.072 Uiso d D 1
H H7w1 0.841(6) 0.415(3) 0.475(3) 0.058 Uiso d D 1
H H7w2 0.743(6) 0.345(4) 0.444(2) 0.058 Uiso d D 1
H H8w1 0.680(7) 0.195(8) 0.757(5) 0.169 Uiso d D 1
H H8w2 0.877(6) 0.151(9) 0.746(5) 0.169 Uiso d D 1
H H9w1 -0.410(2) 0.862(8) 1.070(5) 0.138 Uiso d D 1
H H9w2 -0.256(10) 0.807(7) 1.125(3) 0.138 Uiso d D 1
H H2 0.8565 0.6580 0.6876 0.030 Uiso calc R 1
H H4 0.6423 0.6610 0.9750 0.032 Uiso calc R 1
H H6 0.9175 0.3267 0.9222 0.031 Uiso calc R 1
H H8a 0.6486 0.8309 0.6525 0.040 Uiso calc R 1
H H8b 0.8001 0.8986 0.6695 0.040 Uiso calc R 1
H H10a 0.5416 0.5242 1.1268 0.032 Uiso calc R 1
H H10b 0.7474 0.5379 1.1348 0.032 Uiso calc R 1

loop_
_atom_site_aniso_label
_atom_site_aniso_U_11
_atom_site_aniso_U_22
_atom_site_aniso_U_33
_atom_site_aniso_U_12
_atom_site_aniso_U_13
_atom_site_aniso_U_23
Cd1 0.03883(16) 0.02743(14) 0.02517(14) 0.00241(10) -0.00134(10) -0.00911(10)
Na1 0.0671(11) 0.0479(9) 0.0390(8) -0.0109(8) 0.0015(8) -0.0138(7)
O1 0.0479(15) 0.0292(12) 0.0302(12) 0.0144(11) 0.0000(11) -0.0119(10)
O2 0.0450(14) 0.0313(12) 0.0192(11) -0.0005(10) 0.0011(10) -0.0095(9)
O3 0.0540(16) 0.0247(12) 0.0284(12) 0.0046(11) 0.0006(11) -0.0003(10)
O4 0.0446(15) 0.0265(12) 0.0347(13) 0.0042(10) 0.0004(11) -0.0076(10)
O5 0.0476(15) 0.0379(13) 0.0206(11) -0.0089(11) -0.0005(10) -0.0110(10)
O6 0.090(2) 0.0276(13) 0.0242(12) -0.0078(13) -0.0079(13) -0.0036(10)
O7 0.0548(16) 0.0202(11) 0.0235(11) 0.0070(10) -0.0038(11) -0.0072(9)
O8 0.0479(15) 0.0248(11) 0.0153(10) 0.0017(10) 0.0019(10) -0.0050(8)
O1w 0.0441(16) 0.0383(14) 0.0569(17) -0.0003(12) -0.0147(14) -0.0169(13)
O2w 0.0364(14) 0.0544(17) 0.0240(12) 0.0018(13) -0.0015(11) 0.0001(11)
O3w 0.0438(15) 0.0390(14) 0.0390(14) -0.0078(12) 0.0015(12) -0.0181(12)
O4w 0.106(3) 0.115(3) 0.072(3) -0.032(3) 0.002(2) -0.054(3)
O5w 0.089(4) 0.140(5) 0.146(5) -0.001(4) -0.004(4) -0.023(4)
O6w 0.0618(19) 0.0391(15) 0.0342(14) 0.0004(13) -0.0062(13) -0.0063(12)
O7w 0.0451(16) 0.0401(14) 0.0340(13) -0.0101(12) -0.0102(12) -0.0107(11)
O8w 0.077(3) 0.159(5) 0.068(3) -0.014(3) -0.008(2) 0.003(3)
O9w 0.113(4) 0.074(3) 0.079(3) 0.016(3) -0.044(3) -0.017(2)
C1 0.0245(15) 0.0221(14) 0.0240(15) 0.0008(12) -0.0011(12) -0.0086(12)
C2 0.0301(16) 0.0234(15) 0.0171(14) -0.0008(12) -0.0015(12) -0.0053(11)
C3 0.0304(17) 0.0195(14) 0.0240(15) 0.0015(12) -0.0045(13) -0.0066(12)
C4 0.0317(17) 0.0235(15) 0.0219(14) 0.0032(13) -0.0036(13) -0.0107(12)
C5 0.0280(16) 0.0241(15) 0.0169(14) -0.0002(12) -0.0035(12) -0.0046(11)
C6 0.0285(16) 0.0216(14) 0.0212(14) 0.0035(12) -0.0036(12) -0.0051(11)
C7 0.0298(17) 0.0250(15) 0.0242(15) -0.0041(13) 0.0014(13) -0.0095(12)
C8 0.041(2) 0.0202(15) 0.0286(16) 0.0027(14) -0.0032(15) -0.0027(13)
C9 0.0374(19) 0.0195(14) 0.0272(16) -0.0010(13) -0.0061(14) -0.0061(12)
C10 0.0293(16) 0.0279(16) 0.0208(14) -0.0017(13) -0.0018(12) -0.0096(12)
C11 0.0343(18) 0.0325(17) 0.0187(14) -0.0076(14) -0.0026(13) -0.0052(13)

loop_
_atom_type_symbol
_atom_type_description
_atom_type_scat_dispersion_real
_atom_type_scat_dispersion_imag
_atom_type_scat_source
C C 0.0033 0.0016 'International Tables Vol C Tables 4.2.6.8 and 6.1.1.4'
H H 0.0000 0.0000 'International Tables Vol C Tables 4.2.6.8 and 6.1.1.4'
O O 0.0106 0.0060 'International Tables Vol C Tables 4.2.6.8 and 6.1.1.4'
Na Na 0.0362 0.0249 'International Tables Vol C Tables 4.2.6.8 and 6.1.1.4'
Cd Cd -0.8075 1.2024 'International Tables Vol C Tables 4.2.6.8 and 6.1.1.4'

loop_
_geom_angle_atom_site_label_1
_geom_angle_atom_site_label_2
_geom_angle_atom_site_label_3
_geom_angle_site_symmetry_1
_geom_angle_site_symmetry_3
_geom_angle
O1 Cd1 O3 . 1_645 139.60(10)
O1 Cd1 O4 . 1_645 89.50(10)
O1 Cd1 O1w . . 94.80(10)
O1 Cd1 O2w . . 126.10(10)
O1 Cd1 O3w . . 81.90(10)
O3 Cd1 O4 1_645 1_645 54.50(10)
O3 Cd1 O1w 1_645 . 100.00(10)
O3 Cd1 O2w 1_645 . 91.00(10)
O3 Cd1 O3w 1_645 . 82.70(10)
O4 Cd1 O1w 1_645 . 86.40(10)
O4 Cd1 O2w 1_645 . 144.40(10)
O4 Cd1 O3w 1_645 . 93.50(10)
O1w Cd1 O2w . . 91.70(10)
O1w Cd1 O3w . . 176.70(10)
O2w Cd1 O3w . . 90.30(10)
O4 Na1 O6 . 2_667 93.70(10)
O4 Na1 O7 . . 63.40(10)
O4 Na1 O8 . 2_667 154.10(10)
O4 Na1 O4w . . 98.7(2)
O4 Na1 O5w . . 104.7(2)
O6 Na1 O7 2_667 . 79.30(10)
O6 Na1 O8 2_667 2_667 63.30(10)
O6 Na1 O4w 2_667 . 155.4(2)
O6 Na1 O5w 2_667 . 96.8(2)
O7 Na1 O8 . 2_667 98.90(10)
O7 Na1 O4w . . 87.3(2)
O7 Na1 O5w . . 166.9(2)
O8 Na1 O4w 2_667 . 99.1(2)
O8 Na1 O5w 2_667 . 90.4(2)
O4w Na1 O5w . . 100.4(2)
C7 O1 Cd1 . . 106.1(2)
C9 O3 Cd1 . 1_465 93.9(2)
C9 O4 Na1 . . 118.4(2)
C9 O4 Cd1 . 1_465 88.7(2)
Na1 O4 Cd1 . 1_465 142.20(10)
C11 O6 Na1 . 2_667 128.3(2)
C3 O7 C8 . . 118.0(2)
C3 O7 Na1 . . 109.8(2)
C8 O7 Na1 . . 106.7(2)
C5 O8 C10 . . 117.5(2)
C5 O8 Na1 . 2_667 126.2(2)
C10 O8 Na1 . 2_667 113.1(2)
C6 C1 C2 . . 120.9(3)
C6 C1 C7 . . 119.6(3)
C2 C1 C7 . . 119.5(3)
C3 C2 C1 . . 118.2(3)
O7 C3 C4 . . 114.4(3)
O7 C3 C2 . . 124.1(3)
C4 C3 C2 . . 121.5(3)
C3 C4 C5 . . 119.3(3)
O8 C5 C4 . . 124.2(3)
O8 C5 C6 . . 115.9(3)
C4 C5 C6 . . 120.0(3)
C1 C6 C5 . . 120.1(3)
O2 C7 O1 . . 122.2(3)
O2 C7 C1 . . 120.2(3)
O1 C7 C1 . . 117.5(3)
O7 C8 C9 . . 109.0(3)
O4 C9 O3 . . 122.9(3)
O4 C9 C8 . . 121.3(3)
O3 C9 C8 . . 115.8(3)
O8 C10 C11 . . 109.1(2)
O6 C11 O5 . . 125.1(3)
O6 C11 C10 . . 119.6(3)
O5 C11 C10 . . 115.3(3)
Cd1 O1w H1w1 . . 110(2)
Cd1 O1w H1w2 . . 109(2)
H1w1 O1w H1w2 . . 112(2)
Cd1 O2w H2w1 . . 124.0(10)
Cd1 O2w H2w2 . . 123.0(10)
H2w1 O2w H2w2 . . 110(2)
Cd1 O3w H3w1 . . 113(2)
Cd1 O3w H3w2 . . 113(2)
H3w1 O3w H3w2 . . 110(2)
Na1 O4w H4w1 . . 122(2)
Na1 O4w H4w2 . . 122(2)
H4w1 O4w H4w2 . . 108(2)
Na1 O5w H5w1 . . 100(6)
Na1 O5w H5w2 . . 99(6)
H5w1 O5w H5w2 . . 108(2)
H6w1 O6w H6w2 . . 109(2)
H7w1 O7w H7w2 . . 110(2)
H8w1 O8w H8w2 . . 110(2)
H9w1 O9w H9w2 . . 109(2)
C3 C2 H2 . . 120.9
C1 C2 H2 . . 120.9
C3 C4 H4 . . 120.3
C5 C4 H4 . . 120.3
C1 C6 H6 . . 119.9
C5 C6 H6 . . 119.9
O7 C8 H8a . . 109.9
C9 C8 H8a . . 109.9
O7 C8 H8b . . 109.9
C9 C8 H8b . . 109.9
H8a C8 H8b . . 108.3
O8 C10 H10a . . 109.9
C11 C10 H10a . . 109.9
O8 C10 H10b . . 109.9
C11 C10 H10b . . 109.9
H10a C10 H10b . . 108.3

loop_
_geom_bond_atom_site_label_1
_geom_bond_atom_site_label_2
_geom_bond_site_symmetry_2
_geom_bond_distance
Cd1 O1 . 2.234(2)
Cd1 O3 1_645 2.322(2)
Cd1 O4 1_645 2.446(2)
Cd1 O1w . 2.256(3)
Cd1 O2w . 2.251(2)
Cd1 O3w . 2.323(3)
Na1 O4 . 2.395(3)
Na1 O6 2_667 2.292(3)
Na1 O7 . 2.645(3)
Na1 O8 2_667 2.653(3)
Na1 O4w . 2.304(4)
Na1 O5w . 2.230(7)
O1 C7 . 1.257(4)
O2 C7 . 1.251(4)
O3 C9 . 1.256(4)
O4 C9 . 1.233(4)
O5 C11 . 1.263(4)
O6 C11 . 1.237(4)
O7 C3 . 1.376(4)
O7 C8 . 1.424(4)
O8 C5 . 1.369(4)
O8 C10 . 1.426(4)
O1w H1w1 . 0.840(10)
O1w H1w2 . 0.850(10)
O2w H2w1 . 0.850(10)
O2w H2w2 . 0.850(10)
O3w H3w1 . 0.850(10)
O3w H3w2 . 0.850(10)
O4w H4w1 . 0.860(10)
O4w H4w2 . 0.860(10)
O5w H5w1 . 0.860(10)
O5w H5w2 . 0.860(10)
O6w H6w1 . 0.850(10)
O6w H6w2 . 0.850(10)
O7w H7w1 . 0.850(10)
O7w H7w2 . 0.850(10)
O8w H8w1 . 0.850(10)
O8w H8w2 . 0.850(10)
O9w H9w1 . 0.860(10)
O9w H9w2 . 0.850(10)
C1 C6 . 1.376(4)
C1 C2 . 1.396(4)
C1 C7 . 1.508(4)
C2 C3 . 1.388(4)
C3 C4 . 1.385(4)
C4 C5 . 1.387(4)
C5 C6 . 1.389(4)
C8 C9 . 1.519(4)
C10 C11 . 1.515(4)
C2 H2 . 0.93
C4 H4 . 0.93
C6 H6 . 0.93
C8 H8a . 0.97
C8 H8b . 0.97
C10 H10a . 0.97
C10 H10b . 0.97

loop_
_geom_hbond_atom_site_label_D
_geom_hbond_atom_site_label_H
_geom_hbond_atom_site_label_A
_geom_hbond_site_symmetry_A
_geom_hbond_distance_DH
_geom_hbond_distance_HA
_geom_hbond_distance_DA
_geom_hbond_angle_DHA
_geom_hbond_publ_flag
O1w H1w1 O6w . 0.840(10) 1.83(2) 2.651(4) 165(5) yes
O1w H1w2 O7w . 0.850(10) 1.920(10) 2.750(4) 165(4) yes
O2w H2w1 O5 1_654 0.850(10) 1.920(10) 2.748(4) 168(2) yes
O2w H2w2 O2 2_766 0.850(10) 1.930(10) 2.780(3) 178(5) yes
O3w H3w1 O7w 1_655 0.850(10) 1.910(10) 2.759(4) 171(3) yes
O3w H3w2 O5 2_767 0.850(10) 1.890(10) 2.736(4) 173(3) yes
O4w H4w1 O8w 2_667 0.860(10) 2.04(3) 2.796(6) 147(4) yes
O4w H4w2 O9w 1_655 0.860(10) 1.96(2) 2.790(7) 164(6) yes
O5w H5w1 O8w 1_465 0.860(10) 2.09(5) 2.805(8) 140(7) yes
O5w H5w2 O9w . 0.860(10) 2.35(9) 2.798(9) 113(8) yes
O6w H6w1 O3 2_766 0.850(10) 1.96(2) 2.790(4) 165(4) yes
O6w H6w2 O6 2_757 0.850(10) 1.90(2) 2.730(4) 165(4) yes
O7w H7w1 O2 2_766 0.850(10) 2.09(2) 2.859(4) 152(4) yes
O7w H7w2 O5 1_554 0.850(10) 1.99(2) 2.780(3) 154(4) yes
O8w H8w1 O3w 1_455 0.850(10) 2.04(3) 2.874(5) 165(8) yes
O8w H8w2 O1w . 0.850(10) 2.13(4) 2.929(6) 155(8) yes
O9w H9w1 O4w 1_455 0.860(10) 2.02(4) 2.790(7) 150(7) yes
O9w H9w2 O1 2_667 0.850(10) 1.96(2) 2.794(4) 166(7) yes

loop_
_geom_torsion_atom_site_label_1
_geom_torsion_atom_site_label_2
_geom_torsion_atom_site_label_3
_geom_torsion_atom_site_label_4
_geom_torsion_site_symmetry_1
_geom_torsion_site_symmetry_4
_geom_torsion
O2w Cd1 O1 C7 . . 12.3(3)
O1w Cd1 O1 C7 . . -83.4(2)
O3 Cd1 O1 C7 1_645 . 165.2(2)
O3w Cd1 O1 C7 . . 96.7(2)
O4 Cd1 O1 C7 1_645 . -169.8(2)
O5w Na1 O4 C9 . . -140.2(3)
O6 Na1 O4 C9 2_667 . -42.1(3)
O4w Na1 O4 C9 . . 116.5(3)
O7 Na1 O4 C9 . . 34.0(2)
O8 Na1 O4 C9 2_667 . -16.4(4)
O5w Na1 O4 Cd1 . 1_465 -9.4(3)
O6 Na1 O4 Cd1 2_667 1_465 88.7(2)
O4w Na1 O4 Cd1 . 1_465 -112.7(2)
O7 Na1 O4 Cd1 . 1_465 164.8(2)
O8 Na1 O4 Cd1 2_667 1_465 114.5(3)
O5w Na1 O7 C3 . . -141.6(9)
O6 Na1 O7 C3 2_667 . -67.5(2)
O4w Na1 O7 C3 . . 91.7(2)
O4 Na1 O7 C3 . . -167.1(2)
O8 Na1 O7 C3 2_667 . -7.0(2)
O5w Na1 O7 C8 . . -12.6(9)
O6 Na1 O7 C8 2_667 . 61.5(2)
O4w Na1 O7 C8 . . -139.3(2)
O4 Na1 O7 C8 . . -38.1(2)
O8 Na1 O7 C8 2_667 . 122.0(2)
C6 C1 C2 C3 . . -0.5(5)
C7 C1 C2 C3 . . -180.0(3)
C8 O7 C3 C4 . . -177.9(3)
Na1 O7 C3 C4 . . -55.4(3)
C8 O7 C3 C2 . . 0.3(5)
Na1 O7 C3 C2 . . 122.8(3)
C1 C2 C3 O7 . . -176.7(3)
C1 C2 C3 C4 . . 1.4(5)
O7 C3 C4 C5 . . 176.6(3)
C2 C3 C4 C5 . . -1.6(5)
C10 O8 C5 C4 . . -9.0(5)
Na1 O8 C5 C4 2_667 . 149.0(3)
C10 O8 C5 C6 . . 172.2(3)
Na1 O8 C5 C6 2_667 . -29.8(4)
C3 C4 C5 O8 . . -177.7(3)
C3 C4 C5 C6 . . 1.0(5)
C2 C1 C6 C5 . . 0.0(5)
C7 C1 C6 C5 . . 179.4(3)
O8 C5 C6 C1 . . 178.7(3)
C4 C5 C6 C1 . . -0.2(5)
Cd1 O1 C7 O2 . . 7.0(4)
Cd1 O1 C7 C1 . . -171.4(2)
C6 C1 C7 O2 . . 161.1(3)
C2 C1 C7 O2 . . -19.4(5)
C6 C1 C7 O1 . . -20.4(5)
C2 C1 C7 O1 . . 159.0(3)
C3 O7 C8 C9 . . 164.0(3)
Na1 O7 C8 C9 . . 39.9(3)
Na1 O4 C9 O3 . . 152.2(3)
Cd1 O4 C9 O3 1_465 . -0.1(4)
Na1 O4 C9 C8 . . -25.5(4)
Cd1 O4 C9 C8 1_465 . -177.8(3)
Cd1 O3 C9 O4 1_465 . 0.1(4)
Cd1 O3 C9 C8 1_465 . 178.0(3)
O7 C8 C9 O4 . . -14.3(5)
O7 C8 C9 O3 . . 167.8(3)
C5 O8 C10 C11 . . -176.8(3)
Na1 O8 C10 C11 2_667 . 22.3(3)
Na1 O6 C11 O5 2_667 . 162.4(3)
Na1 O6 C11 C10 2_667 . -16.3(5)
O8 C10 C11 O6 . . -7.7(5)
O8 C10 C11 O5 . . 173.4(3)
